data_7250825
loop_
_publ_author_name
'Mimoun, Liliane'
'Sanaa, Hamdi'
'Heppner, Florian'
'G\'erard, H\'el\`ene'
'R\'eset, Laurine'
'West, Caroline'
'Vanthuyne, Nicolas'
'Retailleau, Pascal'
'Nicolas, Cyril'
'Gillaizeau, Isabelle'

_publ_section_title
;
 Cu/Pd dual catalyzed stereoselective construction of vicinal tri- and
 tetrasubstituted stereocenters connected to chiral \a-arylacetonitriles
;
_journal_issue 37
_journal_name_full 'RSC Advances'
_journal_page_first 30915
_journal_page_last 30920
_journal_paper_doi 10.1039/D5RA04516A
_journal_volume 15
_journal_year 2025
_chemical_formula_moiety 'C24 H20 Br N'
_chemical_formula_sum 'C24 H20 Br N'
_chemical_formula_weight 402.336
_chemical_name_systematic 'rac-(1S,2R,3R,4S)-3-bromo-1-methyl-2,4-diphenyl-1,2,3,4- tetrahydronaphthalene-1-carbonitrile'
_space_group_crystal_system triclinic
_space_group_IT_number 2
_space_group_name_Hall '-P 1'
_space_group_name_H-M_alt 'P -1'
_symmetry_Int_Tables_number 2
_audit_creation_date 2025-01-22
_audit_creation_method
;
Olex2 1.5
(compiled 2024.01.12 svn.r2f8d729c for OlexSys, GUI svn.r6928)
;
_audit_update_record
;
2025-01-22 deposited with the CCDC.	2025-08-14 downloaded from the CCDC.
;
_cell_angle_alpha 86.402(3)
_cell_angle_beta 75.842(3)
_cell_angle_gamma 76.186(3)
_cell_formula_units_Z 4
_cell_length_a 11.3261(4)
_cell_length_b 11.5715(5)
_cell_length_c 16.2185(7)
_cell_measurement_reflns_used 10554
_cell_measurement_temperature 293(2)
_cell_measurement_theta_max 27.5020
_cell_measurement_theta_min 3.1330
_cell_volume 2001.40(15)
_computing_cell_refinement 'CrysAlisPro 1.171.42.90a (Rigaku OD, 2023)'
_computing_data_collection 'CrysAlisPro 1.171.42.90a (Rigaku OD, 2023)'
_computing_data_reduction 'CrysAlisPro 1.171.42.90a (Rigaku OD, 2023)'
_computing_molecular_graphics 'Olex2 1.5 (Dolomanov et al., 2009)'
_computing_publication_material 'Olex2 1.5 (Dolomanov et al., 2009)'
_computing_structure_refinement 'olex2.refine 1.5 (Bourhis et al., 2015)'
_diffrn_ambient_temperature 293(2)
_diffrn_detector 'Hybrid Pixel Array Detector'
_diffrn_detector_area_resol_mean 5.8140
_diffrn_measured_fraction_theta_full 0.9986
_diffrn_measured_fraction_theta_max 0.9987
_diffrn_measurement_details
;
List of Runs (angles in degrees, time in seconds):

  # Type    Start    End  Width  t~exp~   \w     \q     \k     \f   Frames
#--------------------------------------------------------------------------
  1  \w    -29.00  89.20   0.30   25.00    --    0.80  57.00   0.00  394
  2  \w    -31.00  89.00   0.30   25.00    --    0.80  38.00 -60.00  400
  3  \w    -29.00  89.20   0.30   25.00    --    0.80  57.00  90.00  394
  4  \w    -35.00  89.20   0.30   25.00    --    0.80  29.00-138.14  414
  5  \w    -31.00  87.20   0.30   25.00    --   -1.40  57.00 -90.00  394
  6  \w    -33.00  -8.70   0.30   25.00    --   -1.40  38.00 -30.00   81
;
_diffrn_measurement_device 'four-circle diffractometer'
_diffrn_measurement_device_type 'XtaLAB AFC12 (RINC): Kappa single'
_diffrn_measurement_method '\w scans'
_diffrn_orient_matrix_type 'CrysAlisPro convention (1999,Acta A55,543-557)'
_diffrn_orient_matrix_UB_11 -0.0025438000
_diffrn_orient_matrix_UB_12 -0.0095468000
_diffrn_orient_matrix_UB_13 0.0439737000
_diffrn_orient_matrix_UB_21 0.0414878000
_diffrn_orient_matrix_UB_22 -0.0566041000
_diffrn_orient_matrix_UB_23 -0.0091469000
_diffrn_orient_matrix_UB_31 0.0517656000
_diffrn_orient_matrix_UB_32 0.0262125000
_diffrn_orient_matrix_UB_33 -0.0042256000
_diffrn_radiation_monochromator mirror
_diffrn_radiation_probe x-ray
_diffrn_radiation_type 'Mo K\a'
_diffrn_radiation_wavelength 0.71073
_diffrn_reflns_av_R_equivalents 0.0416
_diffrn_reflns_av_unetI/netI 0.0336
_diffrn_reflns_Laue_measured_fraction_full 0.9986
_diffrn_reflns_Laue_measured_fraction_max 0.9987
_diffrn_reflns_limit_h_max 14
_diffrn_reflns_limit_h_min -15
_diffrn_reflns_limit_k_max 15
_diffrn_reflns_limit_k_min -15
_diffrn_reflns_limit_l_max 22
_diffrn_reflns_limit_l_min -22
_diffrn_reflns_number 52269
_diffrn_reflns_point_group_measured_fraction_full 0.9986
_diffrn_reflns_point_group_measured_fraction_max 0.9987
_diffrn_reflns_theta_full 25.2417
_diffrn_reflns_theta_max 26.37
_diffrn_reflns_theta_min 2.31
_diffrn_source 'micro-focus sealed X-ray tube'
_diffrn_source_type 'Rigaku (Mo) X-ray Source'
_exptl_absorpt_coefficient_mu 2.060
_exptl_absorpt_correction_T_max 1.000
_exptl_absorpt_correction_T_min 0.672
_exptl_absorpt_correction_type gaussian
_exptl_absorpt_process_details
;
CrysAlisPro 1.171.42.90a (Rigaku Oxford Diffraction, 2023)
Numerical absorption correction based on gaussian integration over
a multifaceted crystal model
Empirical absorption correction using spherical harmonics,
implemented in SCALE3 ABSPACK scaling algorithm.
;
_exptl_crystal_colour colourless
_exptl_crystal_colour_primary colourless
_exptl_crystal_density_diffrn 1.335
_exptl_crystal_description platelet
_exptl_crystal_F_000 824.0
_exptl_crystal_recrystallization_method 'Re-crystallisation from solvent: dichloromethane'
_exptl_crystal_size_max 0.25
_exptl_crystal_size_mid 0.07
_exptl_crystal_size_min 0.03
_refine_diff_density_max 0.3033
_refine_diff_density_min -0.2713
_refine_diff_density_rms 0.0568
_refine_ls_d_res_high 0.8000
_refine_ls_d_res_low 8.8276
_refine_ls_goodness_of_fit_ref 1.0248
_refine_ls_hydrogen_treatment constr
_refine_ls_matrix_type full
_refine_ls_number_constraints 102
_refine_ls_number_parameters 631
_refine_ls_number_reflns 8191
_refine_ls_number_restraints 238
_refine_ls_restrained_S_all 1.0090
_refine_ls_R_factor_all 0.0425
_refine_ls_R_factor_gt 0.0271
_refine_ls_shift/su_max 0.0008
_refine_ls_shift/su_mean 0.0001
_refine_ls_structure_factor_coef Fsqd
_refine_ls_weighting_details 'w=1/[\s^2^(Fo^2^)+(0.0303P)^2^+0.3105P] where P=(Fo^2^+2Fc^2^)/3'
_refine_ls_weighting_scheme calc
_refine_ls_wR_factor_gt 0.0612
_refine_ls_wR_factor_ref 0.0663
_reflns_Friedel_coverage 0.0
_reflns_limit_h_max 14
_reflns_limit_h_min -13
_reflns_limit_k_max 14
_reflns_limit_k_min -14
_reflns_limit_l_max 20
_reflns_limit_l_min 0
_reflns_number_gt 6381
_reflns_number_total 8191
_reflns_threshold_expression I>=2u(I)
_cod_data_source_file d5ra04516a3.cif
_cod_data_source_block LM4-848-F1_50Dia1
_cod_original_cell_volume 2001.41(14)
_cod_database_code 7250825
_chemical_oxdiff_formula C24H20BrN
_chemical_oxdiff_usercomment 'Dia1 Br'
_olex2_refinement_description
;
1. Fixed Uiso
 At 1.2 times of:
  All C(H) groups, All C(H,H) groups
 At 1.5 times of:
  All C(H,H,H) groups
2. Restrained distances
 C5_1-C6_1 \\sim C5_1-C6B_1
 C5_2-C6_2 \\sim C5_2-C6B_2
 with sigma of 0.02
3. Rigid body (RIGU) restrains
 C5_1, C6_1, C7_1, C8_1, C9_1, C10_1, C11_1, C6B_1, C7B_1, C8B_1, C9B_1,
 C10B_1, C11B_1
 C5_2, C6_2, C7_2, C8_2, C9_2, C10_2, C11_2, C6B_2, C7B_2, C8B_2, C9B_2,
 C10B_2, C11B_2
 with sigma for 1-2 distances of 0.004 and sigma for 1-3 distances of 0.004
4. Same fragment restrains
{C6_2, C7_2, C8_2, C9_2, C10_2, C11_2} sigma for 1-2: 0.02, 1-3: 0.04
as in
{C6B_2, C7B_2, C8B_2, C9B_2, C10B_2, C11B_2}
{C6_1, C7_1, C8_1, C9_1, C10_1, C11_1} sigma for 1-2: 0.02, 1-3: 0.04
as in
{C6B_1, C7B_1, C8B_1, C9B_1, C10B_1, C11B_1}
5. Others
 Sof(H5b)=Sof(C6B)=Sof(C7B)=Sof(H7B)=Sof(C8B)=Sof(H8B)=Sof(C9B)=Sof(H9B)=
 Sof(C10B)=Sof(H10B)=Sof(C11B)=Sof(H11B)=1-FVAR(1)
 Sof(H5a)=Sof(C6)=Sof(C7)=Sof(H7)=Sof(C8)=Sof(H8)=Sof(C9)=Sof(H9)=Sof(C10)=
 Sof(H10)=Sof(C11)=Sof(H11)=FVAR(1)
 Sof(H5b)=Sof(C6B)=Sof(C7B)=Sof(H7B)=Sof(C8B)=Sof(H8B)=Sof(C9B)=Sof(H9B)=
 Sof(C10B)=Sof(H10B)=Sof(C11B)=Sof(H11B)=1-FVAR(2)
 Sof(H5a)=Sof(C6)=Sof(C7)=Sof(H7)=Sof(C8)=Sof(H8)=Sof(C9)=Sof(H9)=Sof(C10)=
 Sof(H10)=Sof(C11)=Sof(H11)=FVAR(2)
6.a Ternary CH refined with riding coordinates:
 C3(H3), C4(H4), C5(H5a), C5(H5b), C3(H3), C4(H4), C5(H5a), C5(H5b)
6.b Aromatic/amide H refined with riding coordinates:
 C7(H7), C8(H8), C9(H9), C10(H10), C11(H11), C7B(H7B), C8B(H8B), C9B(H9B),
 C10B(H10B), C11B(H11B), C13(H13), C14(H14), C15(H15), C16(H16), C17(H17),
 C20(H20), C21(H21), C22(H22), C23(H23), C13(H13), C14(H14), C15(H15), C16(H16),
  C17(H17), C20(H20), C21(H21), C22(H22), C23(H23), C7(H7), C8(H8), C9(H9),
 C10(H10), C11(H11), C7B(H7B), C8B(H8B), C9B(H9B), C10B(H10B), C11B(H11B)
6.c Idealised Me refined as rotating group:
 C24(H24a,H24b,H24c), C24(H24a,H24b,H24c)
;
_olex2_submission_special_instructions 'No special instructions were received'
_oxdiff_exptl_absorpt_empirical_details
;
Empirical correction (ABSPACK) includes:
- Absorption correction using spherical harmonics
- Frame scaling
;
_oxdiff_exptl_absorpt_empirical_full_max 1.359
_oxdiff_exptl_absorpt_empirical_full_min 0.737

loop_
_space_group_symop_id
_space_group_symop_operation_xyz
1 x,y,z
2 -x,-y,-z

loop_
_atom_site_label
_atom_site_type_symbol
_atom_site_fract_x
_atom_site_fract_y
_atom_site_fract_z
_atom_site_U_iso_or_equiv
_atom_site_adp_type
_atom_site_occupancy
_atom_site_refinement_flags_posn
_atom_site_refinement_flags_adp
_atom_site_refinement_flags_occupancy
_atom_site_disorder_group
Br1_1 Br 0.61972(4) 0.43187(4) 0.39571(3) 0.0574(2) Uani 1.000000 . . . .
N1_1 N 1.02381(15) 0.47701(17) 0.14149(11) 0.0704(5) Uani 1.000000 . . . .
C1_1 C 0.92392(16) 0.47720(16) 0.13992(11) 0.0495(4) Uani 1.000000 . . . .
C2_1 C 0.79441(14) 0.48140(15) 0.13400(10) 0.0443(4) Uani 1.000000 . . . .
C3_1 C 0.72289(14) 0.42537(14) 0.21553(10) 0.0411(4) Uani 1.000000 . . . .
H3_1 H 0.63929(14) 0.42782(14) 0.20758(10) 0.0493(4) Uiso 1.000000 R . . .
C4_1 C 0.70517(14) 0.50372(14) 0.29175(10) 0.0403(4) Uani 1.000000 . . . .
H4_1 H 0.78752(14) 0.50936(14) 0.29797(10) 0.0484(4) Uiso 1.000000 R . . .
C5_1 C 0.62641(16) 0.62862(15) 0.28433(11) 0.0490(4) Uani 1.000000 D U . .
H5a_1 H 0.53995(16) 0.62043(15) 0.29378(11) 0.0588(5) Uiso 0.60(2) R . P 1
H5b_1 H 0.53820(16) 0.62488(15) 0.29781(11) 0.0588(5) Uiso 0.40(2) R . P 2
C6_1 C 0.6271(12) 0.7072(11) 0.3528(7) 0.0562(19) Uani 0.60(2) D U P 1
C7_1 C 0.7291(11) 0.7495(9) 0.3528(6) 0.0696(19) Uani 0.60(2) D U P 1
H7_1 H 0.8003(11) 0.7260(9) 0.3091(6) 0.084(2) Uiso 0.60(2) R . P 1
C8_1 C 0.7332(11) 0.8270(8) 0.4150(6) 0.086(2) Uani 0.60(2) D U P 1
H8_1 H 0.8054(11) 0.8520(8) 0.4147(6) 0.103(3) Uiso 0.60(2) R . P 1
C9_1 C 0.6261(13) 0.8629(6) 0.4754(5) 0.085(3) Uani 0.60(2) D U P 1
H9_1 H 0.6239(13) 0.9153(6) 0.5173(5) 0.102(3) Uiso 0.60(2) R . P 1
C10_1 C 0.5201(12) 0.8235(8) 0.4761(4) 0.085(2) Uani 0.60(2) D U P 1
H10_1 H 0.4481(12) 0.8501(8) 0.5185(4) 0.103(3) Uiso 0.60(2) R . P 1
C11_1 C 0.5181(10) 0.7459(10) 0.4159(5) 0.0666(18) Uani 0.60(2) D U P 1
H11_1 H 0.4461(10) 0.7199(10) 0.4172(5) 0.080(2) Uiso 0.60(2) R . P 1
C6B_1 C 0.643(2) 0.7159(19) 0.3483(11) 0.061(3) Uani 0.40(2) D U P 2
C7B_1 C 0.7666(14) 0.7326(11) 0.3405(9) 0.060(2) Uani 0.40(2) D U P 2
H7B_1 H 0.8337(14) 0.6940(11) 0.2984(9) 0.072(3) Uiso 0.40(2) R . P 2
C8B_1 C 0.7828(19) 0.8070(11) 0.3969(9) 0.084(3) Uani 0.40(2) D U P 2
H8B_1 H 0.8616(19) 0.8214(11) 0.3919(9) 0.101(4) Uiso 0.40(2) R . P 2
C9B_1 C 0.684(2) 0.8613(9) 0.4613(9) 0.088(3) Uani 0.40(2) D U P 2
H9B_1 H 0.700(2) 0.9121(9) 0.4975(9) 0.105(4) Uiso 0.40(2) R . P 2
C10B_1 C 0.5643(17) 0.8452(13) 0.4754(7) 0.084(4) Uani 0.40(2) D U P 2
H10B_1 H 0.4998(17) 0.8798(13) 0.5205(7) 0.101(4) Uiso 0.40(2) R . P 2
C11B_1 C 0.5482(16) 0.7701(15) 0.4140(8) 0.070(3) Uani 0.40(2) D U P 2
H11B_1 H 0.4687(16) 0.7574(15) 0.4189(8) 0.084(3) Uiso 0.40(2) R . P 2
C12_1 C 0.78358(15) 0.29558(15) 0.22839(11) 0.0463(4) Uani 1.000000 . . . .
C13_1 C 0.88533(16) 0.26217(16) 0.26499(12) 0.0552(4) Uani 1.000000 . . . .
H13_1 H 0.91931(16) 0.32027(16) 0.28124(12) 0.0663(5) Uiso 1.000000 R . . .
C14_1 C 0.9367(2) 0.14358(19) 0.27755(15) 0.0709(6) Uani 1.000000 . . . .
H14_1 H 1.0046(2) 0.12249(19) 0.30245(15) 0.0851(7) Uiso 1.000000 R . . .
C15_1 C 0.8884(3) 0.0567(2) 0.25362(17) 0.0865(7) Uani 1.000000 . . . .
H15_1 H 0.9233(3) -0.0231(2) 0.26215(17) 0.1038(9) Uiso 1.000000 R . . .
C16_1 C 0.7881(3) 0.0884(2) 0.21695(17) 0.0850(7) Uani 1.000000 . . . .
H16_1 H 0.7553(3) 0.0297(2) 0.20040(17) 0.1020(9) Uiso 1.000000 R . . .
C17_1 C 0.73552(19) 0.20682(18) 0.20443(13) 0.0633(5) Uani 1.000000 . . . .
H17_1 H 0.66733(19) 0.22717(18) 0.17973(13) 0.0759(6) Uiso 1.000000 R . . .
C18_1 C 0.73273(15) 0.61326(16) 0.12483(11) 0.0488(4) Uani 1.000000 . . . .
C19_1 C 0.65874(16) 0.68047(16) 0.19513(11) 0.0500(4) Uani 1.000000 . . . .
C20_1 C 0.6076(2) 0.80034(18) 0.18347(14) 0.0697(6) Uani 1.000000 . . . .
H20_1 H 0.5570(2) 0.84532(18) 0.23003(14) 0.0836(7) Uiso 1.000000 R . . .
C21_1 C 0.6296(2) 0.8540(2) 0.10537(16) 0.0841(7) Uani 1.000000 . . . .
H21_1 H 0.5951(2) 0.9346(2) 0.09930(16) 0.1010(8) Uiso 1.000000 R . . .
C22_1 C 0.7031(2) 0.7879(2) 0.03593(15) 0.0865(7) Uani 1.000000 . . . .
H22_1 H 0.7179(2) 0.8235(2) -0.01746(15) 0.1037(9) Uiso 1.000000 R . . .
C23_1 C 0.7546(2) 0.66906(19) 0.04559(13) 0.0686(5) Uani 1.000000 . . . .
H23_1 H 0.8049(2) 0.62509(19) -0.00154(13) 0.0823(7) Uiso 1.000000 R . . .
C24_1 C 0.80298(19) 0.40861(18) 0.05567(12) 0.0611(5) Uani 1.000000 . . . .
H24a_1 H 0.7203(2) 0.4128(10) 0.0487(5) 0.0917(7) Uiso 1.000000 GR . . .
H24b_1 H 0.8506(11) 0.4405(8) 0.00597(17) 0.0917(7) Uiso 1.000000 GR . . .
H24c_1 H 0.8434(12) 0.3271(3) 0.0635(4) 0.0917(7) Uiso 1.000000 GR . . .
Br1_2 Br 0.41381(4) 0.46597(5) 0.10672(3) 0.0694(2) Uani 1.000000 . . . .
N1_2 N -0.01087(15) 0.47949(17) 0.35591(11) 0.0688(5) Uani 1.000000 . . . .
C1_2 C 0.08560(16) 0.48776(15) 0.35941(11) 0.0474(4) Uani 1.000000 . . . .
C2_2 C 0.20891(14) 0.50176(14) 0.36724(10) 0.0410(4) Uani 1.000000 . . . .
C3_2 C 0.31140(14) 0.45264(14) 0.28597(10) 0.0414(4) Uani 1.000000 . . . .
H3_2 H 0.39122(14) 0.46175(14) 0.29486(10) 0.0496(4) Uiso 1.000000 R . . .
C4_2 C 0.28694(15) 0.53019(15) 0.20969(10) 0.0430(4) Uani 1.000000 . . . .
H4_2 H 0.20407(15) 0.52867(15) 0.20216(10) 0.0516(5) Uiso 1.000000 R . . .
C5_2 C 0.29217(19) 0.65875(16) 0.21889(11) 0.0560(5) Uani 1.000000 D U . .
H5a_2 H 0.38124(19) 0.65524(16) 0.21259(11) 0.0672(6) Uiso 0.533(13) R . P 1
H5b_2 H 0.37985(19) 0.66434(16) 0.20448(11) 0.0672(6) Uiso 0.467(13) R . P 2
C12_2 C 0.32590(14) 0.32151(15) 0.27190(11) 0.0453(4) Uani 1.000000 . . . .
C13_2 C 0.42136(17) 0.23869(17) 0.29756(13) 0.0599(5) Uani 1.000000 . . . .
H13_2 H 0.47425(17) 0.26459(17) 0.32425(13) 0.0719(6) Uiso 1.000000 R . . .
C14_2 C 0.4385(2) 0.1195(2) 0.28405(17) 0.0805(7) Uani 1.000000 . . . .
H14_2 H 0.5021(2) 0.0651(2) 0.30212(17) 0.0965(8) Uiso 1.000000 R . . .
C15_2 C 0.3619(2) 0.0804(2) 0.24385(18) 0.0852(7) Uani 1.000000 . . . .
H15_2 H 0.3745(2) -0.0004(2) 0.23396(18) 0.1023(9) Uiso 1.000000 R . . .
C16_2 C 0.26676(19) 0.16001(19) 0.21823(16) 0.0727(6) Uani 1.000000 . . . .
H16_2 H 0.21487(19) 0.13305(19) 0.19123(16) 0.0872(7) Uiso 1.000000 R . . .
C17_2 C 0.24790(16) 0.28006(17) 0.23245(12) 0.0558(5) Uani 1.000000 . . . .
H17_2 H 0.18262(16) 0.33366(17) 0.21557(12) 0.0670(5) Uiso 1.000000 R . . .
C18_2 C 0.19630(16) 0.63494(15) 0.37760(11) 0.0491(4) Uani 1.000000 . . . .
C19_2 C 0.23049(19) 0.70692(16) 0.30805(12) 0.0555(5) Uani 1.000000 . . . .
C20_2 C 0.2138(3) 0.82818(19) 0.32105(16) 0.0844(7) Uani 1.000000 . . . .
H20_2 H 0.2359(3) 0.87683(19) 0.27477(16) 0.1013(9) Uiso 1.000000 R . . .
C21_2 C 0.1660(3) 0.8773(2) 0.39992(18) 0.0995(9) Uani 1.000000 . . . .
H21_2 H 0.1560(3) 0.9585(2) 0.40697(18) 0.1194(11) Uiso 1.000000 R . . .
C22_2 C 0.1326(3) 0.8071(2) 0.46883(16) 0.0936(8) Uani 1.000000 . . . .
H22_2 H 0.1012(3) 0.8401(2) 0.52285(16) 0.1123(9) Uiso 1.000000 R . . .
C23_2 C 0.1459(2) 0.68747(19) 0.45760(13) 0.0690(6) Uani 1.000000 . . . .
H23_2 H 0.1208(2) 0.64058(19) 0.50426(13) 0.0828(7) Uiso 1.000000 R . . .
C24_2 C 0.23886(18) 0.42905(17) 0.44555(11) 0.0567(5) Uani 1.000000 . . . .
H24a_2 H 0.3166(6) 0.4396(9) 0.4541(5) 0.0851(7) Uiso 1.000000 GR . . .
H24b_2 H 0.1730(6) 0.4560(8) 0.49488(18) 0.0851(7) Uiso 1.000000 GR . . .
H24c_2 H 0.2456(12) 0.3463(2) 0.4364(4) 0.0851(7) Uiso 1.000000 GR . . .
C6_2 C 0.2600(10) 0.7329(9) 0.1478(6) 0.068(2) Uani 0.533(13) D U P 1
C7_2 C 0.3502(9) 0.7726(7) 0.0845(4) 0.086(2) Uani 0.533(13) D U P 1
H7_2 H 0.4349(9) 0.7473(7) 0.0832(4) 0.103(2) Uiso 0.533(13) R . P 1
C8_2 C 0.3088(12) 0.8507(7) 0.0242(4) 0.114(3) Uani 0.533(13) D U P 1
H8_2 H 0.3669(12) 0.8795(7) -0.0177(4) 0.137(3) Uiso 0.533(13) R . P 1
C9_2 C 0.1839(14) 0.8869(8) 0.0245(7) 0.109(3) Uani 0.533(13) D U P 1
H9_2 H 0.1596(14) 0.9397(8) -0.0172(7) 0.130(4) Uiso 0.533(13) R . P 1
C10_2 C 0.0955(11) 0.8474(7) 0.0842(5) 0.106(3) Uani 0.533(13) D U P 1
H10_2 H 0.0112(11) 0.8704(7) 0.0836(5) 0.127(3) Uiso 0.533(13) R . P 1
C11_2 C 0.1366(10) 0.7708(7) 0.1464(4) 0.0754(19) Uani 0.533(13) D U P 1
H11_2 H 0.0774(10) 0.7442(7) 0.1889(4) 0.090(2) Uiso 0.533(13) R . P 1
C6B_2 C 0.2206(12) 0.7421(10) 0.1563(6) 0.065(2) Uani 0.467(13) D U P 2
C7B_2 C 0.2836(12) 0.8049(7) 0.0936(5) 0.091(3) Uani 0.467(13) D U P 2
H7B_2 H 0.3680(12) 0.7988(7) 0.0902(5) 0.109(3) Uiso 0.467(13) R . P 2
C8B_2 C 0.2279(16) 0.8793(13) 0.0330(9) 0.130(5) Uani 0.467(13) D U P 2
H8B_2 H 0.2705(16) 0.9250(13) -0.0074(9) 0.156(6) Uiso 0.467(13) R . P 2
C9B_2 C 0.1046(14) 0.8766(8) 0.0403(7) 0.112(3) Uani 0.467(13) D U P 2
H9B_2 H 0.0645(14) 0.9198(8) 0.0006(7) 0.135(4) Uiso 0.467(13) R . P 2
C10B_2 C 0.0360(11) 0.8144(8) 0.1020(6) 0.100(3) Uani 0.467(13) D U P 2
H10B_2 H -0.0478(11) 0.8187(8) 0.1043(6) 0.120(3) Uiso 0.467(13) R . P 2
C11B_2 C 0.0940(9) 0.7459(8) 0.1601(6) 0.0668(18) Uani 0.467(13) D U P 2
H11B_2 H 0.0499(9) 0.7026(8) 0.2015(6) 0.080(2) Uiso 0.467(13) R . P 2

loop_
_atom_site_aniso_label
_atom_site_aniso_U_11
_atom_site_aniso_U_22
_atom_site_aniso_U_33
_atom_site_aniso_U_12
_atom_site_aniso_U_13
_atom_site_aniso_U_23
Br1_1 0.0617(4) 0.0685(4) 0.0409(3) -0.0229(3) -0.0032(2) 0.0023(3)
N1_1 0.0470(10) 0.0983(14) 0.0650(11) -0.0233(9) -0.0101(8) 0.0189(10)
C1_1 0.0449(10) 0.0563(11) 0.0415(9) -0.0113(8) -0.0017(7) 0.0071(8)
C2_1 0.0402(9) 0.0530(10) 0.0379(9) -0.0099(7) -0.0063(7) -0.0005(7)
C3_1 0.0345(8) 0.0506(9) 0.0380(9) -0.0114(7) -0.0061(6) -0.0018(7)
C4_1 0.0364(8) 0.0475(9) 0.0357(8) -0.0116(7) -0.0046(6) 0.0017(7)
C5_1 0.0441(9) 0.0544(10) 0.0410(9) -0.0014(7) -0.0060(7) 0.0009(7)
C6_1 0.077(3) 0.036(3) 0.047(3) 0.0015(19) -0.0137(19) 0.0035(16)
C7_1 0.086(4) 0.059(3) 0.057(3) -0.008(2) -0.010(2) -0.009(2)
C8_1 0.132(6) 0.055(4) 0.068(4) -0.016(3) -0.023(3) -0.007(2)
C9_1 0.136(7) 0.047(3) 0.063(3) -0.010(3) -0.019(3) -0.004(2)
C10_1 0.135(6) 0.048(3) 0.057(3) -0.000(3) -0.008(3) -0.0114(19)
C11_1 0.089(4) 0.041(3) 0.052(2) 0.002(2) 0.000(2) -0.0019(18)
C6B_1 0.087(4) 0.054(6) 0.038(4) -0.012(2) -0.011(2) -0.002(2)
C7B_1 0.083(5) 0.041(4) 0.056(4) -0.011(3) -0.021(3) -0.002(2)
C8B_1 0.145(8) 0.047(4) 0.068(5) -0.021(4) -0.041(4) -0.001(3)
C9B_1 0.148(8) 0.052(4) 0.063(5) -0.012(4) -0.034(4) -0.003(3)
C10B_1 0.135(9) 0.048(6) 0.065(5) -0.006(4) -0.028(4) -0.009(3)
C11B_1 0.099(6) 0.048(6) 0.053(4) -0.003(3) -0.012(3) -0.005(3)
C12_1 0.0458(9) 0.0480(10) 0.0414(9) -0.0140(7) 0.0003(7) -0.0027(7)
C13_1 0.0519(10) 0.0522(11) 0.0595(12) -0.0115(8) -0.0105(9) 0.0026(9)
C14_1 0.0657(13) 0.0598(13) 0.0748(15) -0.0015(10) -0.0086(11) 0.0101(11)
C15_1 0.1018(19) 0.0491(13) 0.0888(18) -0.0063(12) 0.0025(15) 0.0044(12)
C16_1 0.1055(19) 0.0574(14) 0.0919(18) -0.0343(13) -0.0051(15) -0.0121(12)
C17_1 0.0668(12) 0.0628(13) 0.0620(13) -0.0263(10) -0.0052(10) -0.0088(10)
C18_1 0.0461(9) 0.0560(10) 0.0424(9) -0.0097(8) -0.0096(7) 0.0043(8)
C19_1 0.0478(9) 0.0527(10) 0.0459(10) -0.0048(8) -0.0119(8) 0.0040(8)
C20_1 0.0800(14) 0.0585(12) 0.0574(13) 0.0055(10) -0.0140(11) 0.0046(10)
C21_1 0.1074(18) 0.0602(13) 0.0712(16) 0.0018(12) -0.0205(14) 0.0163(11)
C22_1 0.1132(19) 0.0764(16) 0.0576(14) -0.0118(14) -0.0136(13) 0.0252(12)
C23_1 0.0797(14) 0.0697(13) 0.0462(11) -0.0102(11) -0.0044(10) 0.0068(10)
C24_1 0.0729(13) 0.0688(13) 0.0387(10) -0.0156(10) -0.0069(9) -0.0058(9)
Br1_2 0.0572(4) 0.0974(5) 0.0416(4) -0.0091(3) 0.0009(3) 0.0051(3)
N1_2 0.0463(9) 0.0929(13) 0.0660(11) -0.0198(8) -0.0033(8) -0.0166(9)
C1_2 0.0447(10) 0.0533(10) 0.0397(9) -0.0112(8) -0.0004(7) -0.0045(7)
C2_2 0.0409(8) 0.0459(9) 0.0346(8) -0.0097(7) -0.0069(7) 0.0033(7)
C3_2 0.0339(8) 0.0511(9) 0.0383(9) -0.0106(7) -0.0073(7) 0.0035(7)
C4_2 0.0393(8) 0.0544(10) 0.0341(9) -0.0128(7) -0.0056(7) 0.0031(7)
C5_2 0.0725(12) 0.0598(11) 0.0446(10) -0.0327(9) -0.0166(9) 0.0125(8)
C12_2 0.0390(8) 0.0498(10) 0.0413(9) -0.0087(7) -0.0003(7) 0.0005(7)
C13_2 0.0475(10) 0.0558(11) 0.0702(13) -0.0025(8) -0.0114(9) 0.0003(9)
C14_2 0.0597(13) 0.0586(13) 0.111(2) 0.0024(10) -0.0135(13) 0.0021(12)
C15_2 0.0651(14) 0.0501(12) 0.126(2) -0.0076(11) 0.0011(14) -0.0129(13)
C16_2 0.0587(12) 0.0678(14) 0.0898(17) -0.0210(10) -0.0033(11) -0.0193(12)
C17_2 0.0456(10) 0.0581(11) 0.0613(12) -0.0109(8) -0.0075(8) -0.0067(9)
C18_2 0.0546(10) 0.0494(10) 0.0453(10) -0.0122(8) -0.0152(8) 0.0001(8)
C19_2 0.0751(12) 0.0506(10) 0.0499(11) -0.0238(9) -0.0240(9) 0.0053(8)
C20_2 0.145(2) 0.0575(13) 0.0667(15) -0.0428(14) -0.0386(15) 0.0075(11)
C21_2 0.169(3) 0.0538(14) 0.0861(19) -0.0289(15) -0.0462(19) -0.0059(13)
C22_2 0.145(2) 0.0678(15) 0.0632(15) -0.0133(15) -0.0220(15) -0.0172(12)
C23_2 0.0906(15) 0.0622(13) 0.0485(11) -0.0129(11) -0.0097(10) -0.0034(9)
C24_2 0.0641(12) 0.0602(11) 0.0386(9) -0.0054(9) -0.0091(8) 0.0072(8)
C6_2 0.106(5) 0.049(3) 0.052(3) -0.019(2) -0.025(2) 0.0089(19)
C7_2 0.126(5) 0.074(4) 0.064(3) -0.043(3) -0.022(3) 0.025(2)
C8_2 0.197(7) 0.079(4) 0.073(4) -0.042(3) -0.042(3) 0.038(2)
C9_2 0.196(8) 0.066(4) 0.069(4) -0.024(3) -0.050(3) 0.012(3)
C10_2 0.177(7) 0.064(4) 0.071(4) -0.001(3) -0.048(3) 0.012(2)
C11_2 0.112(5) 0.060(4) 0.055(3) -0.017(2) -0.027(2) 0.009(2)
C6B_2 0.105(5) 0.051(4) 0.041(3) -0.017(2) -0.027(2) 0.008(2)
C7B_2 0.142(7) 0.066(4) 0.065(4) -0.030(3) -0.027(3) 0.025(2)
C8B_2 0.198(9) 0.092(7) 0.105(7) -0.020(4) -0.067(4) 0.041(4)
C9B_2 0.189(8) 0.063(4) 0.080(5) 0.004(3) -0.059(4) 0.008(3)
C10B_2 0.156(6) 0.054(4) 0.086(4) 0.020(3) -0.061(3) -0.014(2)
C11B_2 0.087(4) 0.047(4) 0.067(4) 0.002(2) -0.035(3) -0.001(2)

loop_
_atom_type_symbol
_atom_type_scat_dispersion_real
_atom_type_scat_dispersion_imag
_atom_type_scat_Cromer_Mann_a1
_atom_type_scat_Cromer_Mann_a2
_atom_type_scat_Cromer_Mann_a3
_atom_type_scat_Cromer_Mann_a4
_atom_type_scat_Cromer_Mann_b1
_atom_type_scat_Cromer_Mann_b2
_atom_type_scat_Cromer_Mann_b3
_atom_type_scat_Cromer_Mann_b4
_atom_type_scat_Cromer_Mann_c
_atom_type_scat_source
_atom_type_scat_dispersion_source
Br -0.38188 2.46625 17.17890 5.23580 5.63770 3.98510 2.17230 16.57960 0.26090 41.43280 2.95570 'International Tables Volume C Table 6.1.1.4 (pp. 500-502)' 'Brennan, Cowan, Rev. Sci. Instrum., 1992, 63, 850'
C 0.00313 0.00162 2.31000 1.02000 1.58860 0.86500 20.84390 10.20750 0.56870 51.65120 0.21560 'International Tables Volume C Table 6.1.1.4 (pp. 500-502)' 'Brennan, Cowan, Rev. Sci. Instrum., 1992, 63, 850'
H 0.00000 0.00000 0.49300 0.32291 0.14019 0.04081 10.51090 26.12570 3.14236 57.79970 0.00304 'International Tables Volume C Table 6.1.1.4 (pp. 500-502)' 'Brennan, Cowan, Rev. Sci. Instrum., 1992, 63, 850'
N 0.00612 0.00332 12.21260 3.13220 2.01250 1.16630 0.00570 9.89330 28.99750 0.58260 -11.52900 'International Tables Volume C Table 6.1.1.4 (pp. 500-502)' 'Brennan, Cowan, Rev. Sci. Instrum., 1992, 63, 850'

loop_
_exptl_crystal_face_index_h
_exptl_crystal_face_index_k
_exptl_crystal_face_index_l
_exptl_crystal_face_perp_dist
0 -1 0 0.0270
0 1 0 0.0307
5 0 1 0.0879
-5 -1 -1 0.1506
0 -1 -5 0.0129
0 1 5 0.0127
-1 5 0 0.0452
5 3 1 0.0910

loop_
_geom_angle_atom_site_label_1
_geom_angle_atom_site_label_2
_geom_angle_atom_site_label_3
_geom_angle
_geom_angle_site_symmetry_1
_geom_angle_site_symmetry_3
_geom_angle_publ_flag
C2_1 C1_1 N1_1 177.08(19) . . ?
C3_1 C2_1 C1_1 110.19(13) . . ?
C18_1 C2_1 C1_1 106.11(14) . . ?
C18_1 C2_1 C3_1 111.30(13) . . ?
C24_1 C2_1 C1_1 107.60(14) . . ?
C24_1 C2_1 C3_1 109.41(14) . . ?
C24_1 C2_1 C18_1 112.13(14) . . ?
H3_1 C3_1 C2_1 106.93(8) . . ?
C4_1 C3_1 C2_1 109.11(13) . . ?
C4_1 C3_1 H3_1 106.93(8) . . ?
C12_1 C3_1 C2_1 112.91(13) . . ?
C12_1 C3_1 H3_1 106.93(8) . . ?
C12_1 C3_1 C4_1 113.62(13) . . ?
C3_1 C4_1 Br1_1 109.68(10) . . ?
H4_1 C4_1 Br1_1 108.88(5) . . ?
H4_1 C4_1 C3_1 108.88(8) . . ?
C5_1 C4_1 Br1_1 107.04(10) . . ?
C5_1 C4_1 C3_1 113.37(13) . . ?
C5_1 C4_1 H4_1 108.88(9) . . ?
H5a_1 C5_1 C4_1 105.97(9) . . ?
H5b_1 C5_1 C4_1 108.32(9) . . ?
H5b_1 C5_1 H5a_1 4.8 . . ?
C6_1 C5_1 C4_1 111.7(6) . . ?
C6_1 C5_1 H5a_1 106.0(5) . . ?
C6_1 C5_1 H5b_1 101.2(5) . . ?
C6B_1 C5_1 C4_1 111.4(9) . . ?
C6B_1 C5_1 H5a_1 113.1(8) . . ?
C6B_1 C5_1 H5b_1 108.3(8) . . ?
C6B_1 C5_1 C6_1 7.8(11) . . ?
C19_1 C5_1 C4_1 112.36(13) . . ?
C19_1 C5_1 H5a_1 105.97(9) . . ?
C19_1 C5_1 H5b_1 108.32(9) . . ?
C19_1 C5_1 C6_1 114.1(6) . . ?
C19_1 C5_1 C6B_1 108.0(8) . . ?
C7_1 C6_1 C5_1 121.5(8) . . ?
C11_1 C6_1 C5_1 119.7(8) . . ?
C11_1 C6_1 C7_1 118.6(7) . . ?
H7_1 C7_1 C6_1 118.2(5) . . ?
C8_1 C7_1 C6_1 123.7(7) . . ?
C8_1 C7_1 H7_1 118.2(4) . . ?
H8_1 C8_1 C7_1 121.8(4) . . ?
C9_1 C8_1 C7_1 116.3(7) . . ?
C9_1 C8_1 H8_1 121.8(5) . . ?
H9_1 C9_1 C8_1 119.3(5) . . ?
C10_1 C9_1 C8_1 121.3(7) . . ?
C10_1 C9_1 H9_1 119.3(5) . . ?
H10_1 C10_1 C9_1 119.1(5) . . ?
C11_1 C10_1 C9_1 121.8(7) . . ?
C11_1 C10_1 H10_1 119.1(4) . . ?
C10_1 C11_1 C6_1 118.2(7) . . ?
H11_1 C11_1 C6_1 120.9(5) . . ?
H11_1 C11_1 C10_1 120.9(4) . . ?
C7B_1 C6B_1 C5_1 117.4(13) . . ?
C11B_1 C6B_1 C5_1 123.5(13) . . ?
C11B_1 C6B_1 C7B_1 118.9(11) . . ?
H7B_1 C7B_1 C6B_1 121.1(8) . . ?
C8B_1 C7B_1 C6B_1 117.9(9) . . ?
C8B_1 C7B_1 H7B_1 121.1(7) . . ?
H8B_1 C8B_1 C7B_1 119.4(7) . . ?
C9B_1 C8B_1 C7B_1 121.2(10) . . ?
C9B_1 C8B_1 H8B_1 119.4(7) . . ?
H9B_1 C9B_1 C8B_1 117.9(7) . . ?
C10B_1 C9B_1 C8B_1 124.3(10) . . ?
C10B_1 C9B_1 H9B_1 117.9(7) . . ?
H10B_1 C10B_1 C9B_1 123.2(7) . . ?
C11B_1 C10B_1 C9B_1 113.7(10) . . ?
C11B_1 C10B_1 H10B_1 123.2(7) . . ?
C10B_1 C11B_1 C6B_1 123.9(11) . . ?
H11B_1 C11B_1 C6B_1 118.1(8) . . ?
H11B_1 C11B_1 C10B_1 118.1(7) . . ?
C13_1 C12_1 C3_1 122.03(15) . . ?
C17_1 C12_1 C3_1 119.70(16) . . ?
C17_1 C12_1 C13_1 118.27(17) . . ?
H13_1 C13_1 C12_1 119.66(10) . . ?
C14_1 C13_1 C12_1 120.68(19) . . ?
C14_1 C13_1 H13_1 119.66(13) . . ?
H14_1 C14_1 C13_1 119.74(13) . . ?
C15_1 C14_1 C13_1 120.5(2) . . ?
C15_1 C14_1 H14_1 119.74(14) . . ?
H15_1 C15_1 C14_1 120.27(14) . . ?
C16_1 C15_1 C14_1 119.5(2) . . ?
C16_1 C15_1 H15_1 120.27(14) . . ?
H16_1 C16_1 C15_1 119.72(14) . . ?
C17_1 C16_1 C15_1 120.6(2) . . ?
C17_1 C16_1 H16_1 119.72(14) . . ?
C16_1 C17_1 C12_1 120.5(2) . . ?
H17_1 C17_1 C12_1 119.74(12) . . ?
H17_1 C17_1 C16_1 119.74(14) . . ?
C19_1 C18_1 C2_1 121.17(15) . . ?
C23_1 C18_1 C2_1 119.92(16) . . ?
C23_1 C18_1 C19_1 118.86(17) . . ?
C18_1 C19_1 C5_1 123.47(15) . . ?
C20_1 C19_1 C5_1 117.75(16) . . ?
C20_1 C19_1 C18_1 118.74(17) . . ?
H20_1 C20_1 C19_1 119.08(12) . . ?
C21_1 C20_1 C19_1 121.8(2) . . ?
C21_1 C20_1 H20_1 119.08(13) . . ?
H21_1 C21_1 C20_1 120.25(13) . . ?
C22_1 C21_1 C20_1 119.5(2) . . ?
C22_1 C21_1 H21_1 120.25(13) . . ?
H22_1 C22_1 C21_1 120.06(13) . . ?
C23_1 C22_1 C21_1 119.9(2) . . ?
C23_1 C22_1 H22_1 120.06(13) . . ?
C22_1 C23_1 C18_1 121.2(2) . . ?
H23_1 C23_1 C18_1 119.42(12) . . ?
H23_1 C23_1 C22_1 119.42(13) . . ?
H24a_1 C24_1 C2_1 109.5 . . ?
H24b_1 C24_1 C2_1 109.5 . . ?
H24b_1 C24_1 H24a_1 109.5 . . ?
H24c_1 C24_1 C2_1 109.5 . . ?
H24c_1 C24_1 H24a_1 109.5 . . ?
H24c_1 C24_1 H24b_1 109.5 . . ?
C2_2 C1_2 N1_2 177.55(18) . . ?
C3_2 C2_2 C1_2 109.85(13) . . ?
C18_2 C2_2 C1_2 106.60(13) . . ?
C18_2 C2_2 C3_2 111.01(13) . . ?
C24_2 C2_2 C1_2 107.39(14) . . ?
C24_2 C2_2 C3_2 109.56(13) . . ?
C24_2 C2_2 C18_2 112.30(14) . . ?
H3_2 C3_2 C2_2 106.77(8) . . ?
C4_2 C3_2 C2_2 109.47(13) . . ?
C4_2 C3_2 H3_2 106.77(8) . . ?
C12_2 C3_2 C2_2 113.11(13) . . ?
C12_2 C3_2 H3_2 106.77(8) . . ?
C12_2 C3_2 C4_2 113.49(13) . . ?
C3_2 C4_2 Br1_2 109.46(11) . . ?
H4_2 C4_2 Br1_2 108.84(5) . . ?
H4_2 C4_2 C3_2 108.84(8) . . ?
C5_2 C4_2 Br1_2 107.57(11) . . ?
C5_2 C4_2 C3_2 113.21(13) . . ?
C5_2 C4_2 H4_2 108.84(9) . . ?
H5a_2 C5_2 C4_2 104.26(10) . . ?
H5b_2 C5_2 C4_2 109.01(10) . . ?
H5b_2 C5_2 H5a_2 9.6 . . ?
C19_2 C5_2 C4_2 112.88(14) . . ?
C19_2 C5_2 H5a_2 104.26(10) . . ?
C19_2 C5_2 H5b_2 109.01(10) . . ?
C6_2 C5_2 C4_2 112.1(5) . . ?
C6_2 C5_2 H5a_2 104.3(4) . . ?
C6_2 C5_2 H5b_2 94.6(4) . . ?
C6_2 C5_2 C19_2 117.4(4) . . ?
C6B_2 C5_2 C4_2 110.1(5) . . ?
C6B_2 C5_2 H5a_2 118.6(4) . . ?
C6B_2 C5_2 H5b_2 109.0(4) . . ?
C6B_2 C5_2 C19_2 106.7(4) . . ?
C6B_2 C5_2 C6_2 15.2(6) . . ?
C13_2 C12_2 C3_2 119.56(15) . . ?
C17_2 C12_2 C3_2 122.18(15) . . ?
C17_2 C12_2 C13_2 118.25(17) . . ?
H13_2 C13_2 C12_2 119.55(11) . . ?
C14_2 C13_2 C12_2 120.90(19) . . ?
C14_2 C13_2 H13_2 119.55(13) . . ?
H14_2 C14_2 C13_2 119.97(13) . . ?
C15_2 C14_2 C13_2 120.1(2) . . ?
C15_2 C14_2 H14_2 119.97(13) . . ?
H15_2 C15_2 C14_2 119.87(13) . . ?
C16_2 C15_2 C14_2 120.3(2) . . ?
C16_2 C15_2 H15_2 119.87(13) . . ?
H16_2 C16_2 C15_2 119.96(13) . . ?
C17_2 C16_2 C15_2 120.1(2) . . ?
C17_2 C16_2 H16_2 119.96(13) . . ?
C16_2 C17_2 C12_2 120.44(18) . . ?
H17_2 C17_2 C12_2 119.78(11) . . ?
H17_2 C17_2 C16_2 119.78(13) . . ?
C19_2 C18_2 C2_2 121.35(15) . . ?
C23_2 C18_2 C2_2 120.02(16) . . ?
C23_2 C18_2 C19_2 118.60(17) . . ?
C18_2 C19_2 C5_2 123.20(16) . . ?
C20_2 C19_2 C5_2 117.93(18) . . ?
C20_2 C19_2 C18_2 118.78(19) . . ?
H20_2 C20_2 C19_2 119.18(13) . . ?
C21_2 C20_2 C19_2 121.6(2) . . ?
C21_2 C20_2 H20_2 119.18(14) . . ?
H21_2 C21_2 C20_2 120.00(14) . . ?
C22_2 C21_2 C20_2 120.0(2) . . ?
C22_2 C21_2 H21_2 120.00(14) . . ?
H22_2 C22_2 C21_2 120.21(14) . . ?
C23_2 C22_2 C21_2 119.6(2) . . ?
C23_2 C22_2 H22_2 120.21(14) . . ?
C22_2 C23_2 C18_2 121.4(2) . . ?
H23_2 C23_2 C18_2 119.32(12) . . ?
H23_2 C23_2 C22_2 119.32(14) . . ?
H24a_2 C24_2 C2_2 109.5 . . ?
H24b_2 C24_2 C2_2 109.5 . . ?
H24b_2 C24_2 H24a_2 109.5 . . ?
H24c_2 C24_2 C2_2 109.5 . . ?
H24c_2 C24_2 H24a_2 109.5 . . ?
H24c_2 C24_2 H24b_2 109.5 . . ?
C7_2 C6_2 C5_2 122.2(7) . . ?
C11_2 C6_2 C5_2 118.4(6) . . ?
C11_2 C6_2 C7_2 119.2(6) . . ?
H7_2 C7_2 C6_2 121.2(4) . . ?
C8_2 C7_2 C6_2 117.6(7) . . ?
C8_2 C7_2 H7_2 121.2(5) . . ?
H8_2 C8_2 C7_2 119.1(5) . . ?
C9_2 C8_2 C7_2 121.7(7) . . ?
C9_2 C8_2 H8_2 119.1(5) . . ?
H9_2 C9_2 C8_2 119.3(5) . . ?
C10_2 C9_2 C8_2 121.4(9) . . ?
C10_2 C9_2 H9_2 119.3(6) . . ?
H10_2 C10_2 C9_2 121.5(6) . . ?
C11_2 C10_2 C9_2 117.0(9) . . ?
C11_2 C10_2 H10_2 121.5(5) . . ?
C10_2 C11_2 C6_2 122.9(7) . . ?
H11_2 C11_2 C6_2 118.5(4) . . ?
H11_2 C11_2 C10_2 118.5(5) . . ?
C7B_2 C6B_2 C5_2 120.3(8) . . ?
C11B_2 C6B_2 C5_2 120.8(7) . . ?
C11B_2 C6B_2 C7B_2 118.8(8) . . ?
H7B_2 C7B_2 C6B_2 117.9(6) . . ?
C8B_2 C7B_2 C6B_2 124.2(10) . . ?
C8B_2 C7B_2 H7B_2 117.9(7) . . ?
H8B_2 C8B_2 C7B_2 123.3(7) . . ?
C9B_2 C8B_2 C7B_2 113.3(11) . . ?
C9B_2 C8B_2 H8B_2 123.3(7) . . ?
H9B_2 C9B_2 C8B_2 117.4(6) . . ?
C10B_2 C9B_2 C8B_2 125.1(8) . . ?
C10B_2 C9B_2 H9B_2 117.4(5) . . ?
H10B_2 C10B_2 C9B_2 120.5(5) . . ?
C11B_2 C10B_2 C9B_2 118.9(8) . . ?
C11B_2 C10B_2 H10B_2 120.5(5) . . ?
C10B_2 C11B_2 C6B_2 119.6(7) . . ?
H11B_2 C11B_2 C6B_2 120.2(5) . . ?
H11B_2 C11B_2 C10B_2 120.2(5) . . ?

loop_
_geom_bond_atom_site_label_1
_geom_bond_atom_site_label_2
_geom_bond_distance
_geom_bond_site_symmetry_2
_geom_bond_publ_flag
Br1_1 C4_1 1.9699(16) . ?
N1_1 C1_1 1.137(2) . ?
C1_1 C2_1 1.482(2) . ?
C2_1 C3_1 1.563(2) . ?
C2_1 C18_1 1.533(2) . ?
C2_1 C24_1 1.539(2) . ?
C3_1 H3_1 0.9800 . ?
C3_1 C4_1 1.524(2) . ?
C3_1 C12_1 1.520(2) . ?
C4_1 H4_1 0.9800 . ?
C4_1 C5_1 1.521(2) . ?
C5_1 H5a_1 0.9800 . ?
C5_1 H5b_1 0.9800 . ?
C5_1 C6_1 1.481(9) . ?
C5_1 C6B_1 1.565(14) . ?
C5_1 C19_1 1.524(2) . ?
C6_1 C7_1 1.358(12) . ?
C6_1 C11_1 1.395(11) . ?
C7_1 H7_1 0.9300 . ?
C7_1 C8_1 1.408(10) . ?
C8_1 H8_1 0.9300 . ?
C8_1 C9_1 1.354(9) . ?
C9_1 H9_1 0.9300 . ?
C9_1 C10_1 1.380(9) . ?
C10_1 H10_1 0.9300 . ?
C10_1 C11_1 1.375(8) . ?
C11_1 H11_1 0.9300 . ?
C6B_1 C7B_1 1.430(18) . ?
C6B_1 C11B_1 1.374(17) . ?
C7B_1 H7B_1 0.9300 . ?
C7B_1 C8B_1 1.367(13) . ?
C8B_1 H8B_1 0.9300 . ?
C8B_1 C9B_1 1.381(13) . ?
C9B_1 H9B_1 0.9300 . ?
C9B_1 C10B_1 1.376(14) . ?
C10B_1 H10B_1 0.9300 . ?
C10B_1 C11B_1 1.433(13) . ?
C11B_1 H11B_1 0.9300 . ?
C12_1 C13_1 1.387(2) . ?
C12_1 C17_1 1.387(2) . ?
C13_1 H13_1 0.9300 . ?
C13_1 C14_1 1.380(3) . ?
C14_1 H14_1 0.9300 . ?
C14_1 C15_1 1.370(3) . ?
C15_1 H15_1 0.9300 . ?
C15_1 C16_1 1.372(4) . ?
C16_1 H16_1 0.9300 . ?
C16_1 C17_1 1.381(3) . ?
C17_1 H17_1 0.9300 . ?
C18_1 C19_1 1.393(2) . ?
C18_1 C23_1 1.395(3) . ?
C19_1 C20_1 1.390(3) . ?
C20_1 H20_1 0.9300 . ?
C20_1 C21_1 1.369(3) . ?
C21_1 H21_1 0.9300 . ?
C21_1 C22_1 1.376(3) . ?
C22_1 H22_1 0.9300 . ?
C22_1 C23_1 1.375(3) . ?
C23_1 H23_1 0.9300 . ?
C24_1 H24a_1 0.9600 . ?
C24_1 H24b_1 0.9600 . ?
C24_1 H24c_1 0.9600 . ?
Br1_2 C4_2 1.9693(16) . ?
N1_2 C1_2 1.135(2) . ?
C1_2 C2_2 1.480(2) . ?
C2_2 C3_2 1.562(2) . ?
C2_2 C18_2 1.530(2) . ?
C2_2 C24_2 1.542(2) . ?
C3_2 H3_2 0.9800 . ?
C3_2 C4_2 1.524(2) . ?
C3_2 C12_2 1.512(2) . ?
C4_2 H4_2 0.9800 . ?
C4_2 C5_2 1.521(2) . ?
C5_2 H5a_2 0.9800 . ?
C5_2 H5b_2 0.9800 . ?
C5_2 C19_2 1.520(3) . ?
C5_2 C6_2 1.460(8) . ?
C5_2 C6B_2 1.589(10) . ?
C12_2 C13_2 1.391(2) . ?
C12_2 C17_2 1.392(2) . ?
C13_2 H13_2 0.9300 . ?
C13_2 C14_2 1.370(3) . ?
C14_2 H14_2 0.9300 . ?
C14_2 C15_2 1.373(3) . ?
C15_2 H15_2 0.9300 . ?
C15_2 C16_2 1.371(3) . ?
C16_2 H16_2 0.9300 . ?
C16_2 C17_2 1.380(3) . ?
C17_2 H17_2 0.9300 . ?
C18_2 C19_2 1.392(3) . ?
C18_2 C23_2 1.396(3) . ?
C19_2 C20_2 1.393(3) . ?
C20_2 H20_2 0.9300 . ?
C20_2 C21_2 1.363(3) . ?
C21_2 H21_2 0.9300 . ?
C21_2 C22_2 1.371(4) . ?
C22_2 H22_2 0.9300 . ?
C22_2 C23_2 1.375(3) . ?
C23_2 H23_2 0.9300 . ?
C24_2 H24a_2 0.9600 . ?
C24_2 H24b_2 0.9600 . ?
C24_2 H24c_2 0.9600 . ?
C6_2 C7_2 1.400(9) . ?
C6_2 C11_2 1.367(10) . ?
C7_2 H7_2 0.9300 . ?
C7_2 C8_2 1.380(8) . ?
C8_2 H8_2 0.9300 . ?
C8_2 C9_2 1.375(13) . ?
C9_2 H9_2 0.9300 . ?
C9_2 C10_2 1.356(13) . ?
C10_2 H10_2 0.9300 . ?
C10_2 C11_2 1.394(9) . ?
C11_2 H11_2 0.9300 . ?
C6B_2 C7B_2 1.367(10) . ?
C6B_2 C11B_2 1.410(11) . ?
C7B_2 H7B_2 0.9300 . ?
C7B_2 C8B_2 1.430(12) . ?
C8B_2 H8B_2 0.9300 . ?
C8B_2 C9B_2 1.380(15) . ?
C9B_2 H9B_2 0.9300 . ?
C9B_2 C10B_2 1.386(12) . ?
C10B_2 H10B_2 0.9300 . ?
C10B_2 C11B_2 1.381(9) . ?
C11B_2 H11B_2 0.9300 . ?

loop_
_geom_torsion_atom_site_label_1
_geom_torsion_atom_site_label_2
_geom_torsion_atom_site_label_3
_geom_torsion_atom_site_label_4
_geom_torsion
_geom_torsion_site_symmetry_1
_geom_torsion_site_symmetry_2
_geom_torsion_site_symmetry_3
_geom_torsion_site_symmetry_4
_geom_torsion_publ_flag
Br1_1 C4_1 C3_1 C2_1 -178.27(10) . . . . ?
Br1_1 C4_1 C3_1 C12_1 -51.33(11) . . . . ?
Br1_1 C4_1 C5_1 C6_1 67.5(6) . . . . ?
Br1_1 C4_1 C5_1 C6B_1 75.9(8) . . . . ?
Br1_1 C4_1 C5_1 C19_1 -162.80(11) . . . . ?
C1_1 C2_1 C3_1 C4_1 66.59(14) . . . . ?
C1_1 C2_1 C3_1 C12_1 -60.76(15) . . . . ?
C1_1 C2_1 C18_1 C19_1 -96.37(15) . . . . ?
C1_1 C2_1 C18_1 C23_1 80.98(16) . . . . ?
C2_1 C3_1 C4_1 C5_1 62.14(14) . . . . ?
C2_1 C3_1 C12_1 C13_1 81.50(15) . . . . ?
C2_1 C3_1 C12_1 C17_1 -99.61(15) . . . . ?
C2_1 C18_1 C19_1 C5_1 -3.90(19) . . . . ?
C2_1 C18_1 C19_1 C20_1 178.47(17) . . . . ?
C2_1 C18_1 C23_1 C22_1 -178.3(2) . . . . ?
C3_1 C4_1 C5_1 C6_1 -171.5(6) . . . . ?
C3_1 C4_1 C5_1 C6B_1 -163.0(8) . . . . ?
C3_1 C4_1 C5_1 C19_1 -41.72(14) . . . . ?
C3_1 C12_1 C13_1 C14_1 178.56(17) . . . . ?
C3_1 C12_1 C17_1 C16_1 -178.89(18) . . . . ?
C4_1 C5_1 C6_1 C7_1 73.4(6) . . . . ?
C4_1 C5_1 C6_1 C11_1 -111.1(6) . . . . ?
C4_1 C5_1 C6B_1 C7B_1 59.9(7) . . . . ?
C4_1 C5_1 C6B_1 C11B_1 -115.7(10) . . . . ?
C4_1 C5_1 C19_1 C18_1 12.21(18) . . . . ?
C4_1 C5_1 C19_1 C20_1 -170.14(16) . . . . ?
C5_1 C6_1 C7_1 C8_1 178.2(8) . . . . ?
C5_1 C6_1 C11_1 C10_1 -176.8(8) . . . . ?
C5_1 C6B_1 C7B_1 C8B_1 -178.9(12) . . . . ?
C5_1 C6B_1 C11B_1 C10B_1 176.6(13) . . . . ?
C5_1 C19_1 C18_1 C23_1 178.73(18) . . . . ?
C5_1 C19_1 C20_1 C21_1 -178.8(2) . . . . ?
C6_1 C7_1 C8_1 C9_1 -2.6(11) . . . . ?
C6_1 C11_1 C10_1 C9_1 -0.1(12) . . . . ?
C7_1 C8_1 C9_1 C10_1 1.1(9) . . . . ?
C8_1 C9_1 C10_1 C11_1 0.1(9) . . . . ?
C6B_1 C7B_1 C8B_1 C9B_1 2.2(15) . . . . ?
C6B_1 C11B_1 C10B_1 C9B_1 1.8(18) . . . . ?
C7B_1 C8B_1 C9B_1 C10B_1 0.9(15) . . . . ?
C8B_1 C9B_1 C10B_1 C11B_1 -2.9(12) . . . . ?
C12_1 C13_1 C14_1 C15_1 0.4(2) . . . . ?
C12_1 C17_1 C16_1 C15_1 0.3(2) . . . . ?
C13_1 C14_1 C15_1 C16_1 -0.0(3) . . . . ?
C14_1 C15_1 C16_1 C17_1 -0.3(3) . . . . ?
C18_1 C19_1 C20_1 C21_1 -1.1(2) . . . . ?
C18_1 C23_1 C22_1 C21_1 0.7(3) . . . . ?
C19_1 C20_1 C21_1 C22_1 0.8(3) . . . . ?
C20_1 C21_1 C22_1 C23_1 -0.6(3) . . . . ?
Br1_2 C4_2 C3_2 C2_2 -178.64(10) . . . . ?
Br1_2 C4_2 C3_2 C12_2 -51.22(11) . . . . ?
Br1_2 C4_2 C5_2 C19_2 -161.86(12) . . . . ?
Br1_2 C4_2 C5_2 C6_2 62.9(4) . . . . ?
Br1_2 C4_2 C5_2 C6B_2 79.0(5) . . . . ?
C1_2 C2_2 C3_2 C4_2 66.35(14) . . . . ?
C1_2 C2_2 C3_2 C12_2 -61.28(14) . . . . ?
C1_2 C2_2 C18_2 C19_2 -94.79(15) . . . . ?
C1_2 C2_2 C18_2 C23_2 83.12(16) . . . . ?
C2_2 C3_2 C4_2 C5_2 61.36(14) . . . . ?
C2_2 C3_2 C12_2 C13_2 -98.34(15) . . . . ?
C2_2 C3_2 C12_2 C17_2 82.82(15) . . . . ?
C2_2 C18_2 C19_2 C5_2 -5.2(2) . . . . ?
C2_2 C18_2 C19_2 C20_2 178.32(19) . . . . ?
C2_2 C18_2 C23_2 C22_2 -179.6(2) . . . . ?
C3_2 C4_2 C5_2 C19_2 -40.79(15) . . . . ?
C3_2 C4_2 C5_2 C6_2 -176.1(5) . . . . ?
C3_2 C4_2 C5_2 C6B_2 -159.9(5) . . . . ?
C3_2 C12_2 C13_2 C14_2 -178.61(18) . . . . ?
C3_2 C12_2 C17_2 C16_2 177.83(18) . . . . ?
C4_2 C5_2 C19_2 C18_2 12.41(19) . . . . ?
C4_2 C5_2 C19_2 C20_2 -171.10(18) . . . . ?
C4_2 C5_2 C6_2 C7_2 -106.1(4) . . . . ?
C4_2 C5_2 C6_2 C11_2 78.2(5) . . . . ?
C4_2 C5_2 C6B_2 C7B_2 -118.2(5) . . . . ?
C4_2 C5_2 C6B_2 C11B_2 57.0(4) . . . . ?
C5_2 C19_2 C18_2 C23_2 176.85(19) . . . . ?
C5_2 C19_2 C20_2 C21_2 -176.1(2) . . . . ?
C5_2 C6_2 C7_2 C8_2 -174.5(7) . . . . ?
C5_2 C6_2 C11_2 C10_2 176.2(6) . . . . ?
C5_2 C6B_2 C7B_2 C8B_2 178.2(9) . . . . ?
C5_2 C6B_2 C11B_2 C10B_2 -176.6(6) . . . . ?
C12_2 C13_2 C14_2 C15_2 0.7(2) . . . . ?
C12_2 C17_2 C16_2 C15_2 0.8(2) . . . . ?
C13_2 C14_2 C15_2 C16_2 -1.0(3) . . . . ?
C14_2 C15_2 C16_2 C17_2 0.3(3) . . . . ?
C18_2 C19_2 C20_2 C21_2 0.5(2) . . . . ?
C18_2 C23_2 C22_2 C21_2 1.9(3) . . . . ?
C19_2 C20_2 C21_2 C22_2 -0.2(3) . . . . ?
C20_2 C21_2 C22_2 C23_2 -1.0(3) . . . . ?
C6_2 C7_2 C8_2 C9_2 -1.3(10) . . . . ?
C6_2 C11_2 C10_2 C9_2 -1.7(9) . . . . ?
C7_2 C8_2 C9_2 C10_2 -0.1(9) . . . . ?
C8_2 C9_2 C10_2 C11_2 1.5(10) . . . . ?
C6B_2 C7B_2 C8B_2 C9B_2 -3.7(10) . . . . ?
C6B_2 C11B_2 C10B_2 C9B_2 1.0(9) . . . . ?
C7B_2 C8B_2 C9B_2 C10B_2 3.4(15) . . . . ?
C8B_2 C9B_2 C10B_2 C11B_2 -2.2(11) . . . . ?

loop_
_restr_equal_distance_atom_site_label_1
_restr_equal_distance_atom_site_label_2
_restr_equal_distance_site_symmetry_2
_restr_equal_distance_class_id
C5_1 C6_1 1 1
C5_1 C6B_1 1 1
C6_1 C7_1 1 15
C6_1 C8_1 1 25
C6_1 C10_1 1 24
C6_1 C11_1 1 14
C7_1 C8_1 1 16
C7_1 C9_1 1 20
C7_1 C11_1 1 23
C8_1 C9_1 1 18
C8_1 C10_1 1 22
C9_1 C10_1 1 17
C9_1 C11_1 1 21
C10_1 C11_1 1 19
C6B_1 C7B_1 1 15
C6B_1 C8B_1 1 25
C6B_1 C10B_1 1 24
C6B_1 C11B_1 1 14
C7B_1 C8B_1 1 16
C7B_1 C9B_1 1 20
C7B_1 C11B_1 1 23
C8B_1 C9B_1 1 18
C8B_1 C10B_1 1 22
C9B_1 C10B_1 1 17
C9B_1 C11B_1 1 21
C10B_1 C11B_1 1 19
C5_2 C6_2 1 1
C5_2 C6B_2 1 1
C6_2 C7_2 1 3
C6_2 C8_2 1 13
C6_2 C10_2 1 12
C6_2 C11_2 1 7
C7_2 C8_2 1 4
C7_2 C9_2 1 9
C7_2 C11_2 1 8
C8_2 C9_2 1 6
C8_2 C10_2 1 11
C9_2 C10_2 1 5
C9_2 C11_2 1 10
C10_2 C11_2 1 2
C6B_2 C7B_2 1 3
C6B_2 C8B_2 1 13
C6B_2 C10B_2 1 12
C6B_2 C11B_2 1 7
C7B_2 C8B_2 1 4
C7B_2 C9B_2 1 9
C7B_2 C11B_2 1 8
C8B_2 C9B_2 1 6
C8B_2 C10B_2 1 11
C9B_2 C10B_2 1 5
C9B_2 C11B_2 1 10
C10B_2 C11B_2 1 2

loop_
_restr_equal_distance_class_class_id
_restr_equal_distance_class_target_weight_param
_restr_equal_distance_class_average
_restr_equal_distance_class_esd
_restr_equal_distance_class_diff_max
1 0.0200 1.5240 0.0545 0.0652
2 0.0200 1.3874 0.0063 0.0063
3 0.0200 1.3833 0.0165 0.0165
4 0.0200 1.4049 0.0253 0.0253
5 0.0200 1.3712 0.0153 0.0153
6 0.0200 1.3774 0.0026 0.0026
7 0.0200 1.3884 0.0218 0.0218
8 0.0400 2.3883 0.0020 0.0020
9 0.0400 2.3768 0.0292 0.0292
10 0.0400 2.3642 0.0193 0.0193
11 0.0400 2.4186 0.0370 0.0370
12 0.0400 2.4187 0.0061 0.0061
13 0.0400 2.4247 0.0468 0.0468
14 0.0200 1.3845 0.0103 0.0103
15 0.0200 1.3941 0.0362 0.0362
16 0.0200 1.3874 0.0201 0.0201
17 0.0200 1.3781 0.0017 0.0017
18 0.0200 1.3677 0.0137 0.0137
19 0.0200 1.4042 0.0287 0.0287
20 0.0400 2.3706 0.0247 0.0247
21 0.0400 2.3795 0.0279 0.0279
22 0.0400 2.4106 0.0276 0.0276
23 0.0400 2.3917 0.0242 0.0242
24 0.0400 2.4273 0.0500 0.0500
25 0.0400 2.4175 0.0208 0.0208

loop_
_exptl_oxdiff_crystal_face_indexfrac_h
_exptl_oxdiff_crystal_face_indexfrac_k
_exptl_oxdiff_crystal_face_indexfrac_l
_exptl_oxdiff_crystal_face_x
_exptl_oxdiff_crystal_face_y
_exptl_oxdiff_crystal_face_z
0.0012 -1.0007 0.0061 0.0098 0.0566 -0.0262
-0.0012 1.0007 -0.0061 -0.0098 -0.0566 0.0262
4.9997 0.0097 1.0168 0.0319 0.1976 0.2548
-4.9985 -1.0104 -1.0106 -0.0221 -0.1409 -0.2810
0.0092 -1.0183 -4.9915 -0.2098 0.1037 -0.0051
-0.0092 1.0183 4.9915 0.2098 -0.1037 0.0051
-1.0061 5.0022 -0.0340 -0.0467 -0.3246 0.0792
4.9961 3.0118 0.9984 0.0024 0.0277 0.3334

loop_
_atom_site_anharm_gc_c_label
_atom_site_anharm_gc_c_111
_atom_site_anharm_gc_c_112
_atom_site_anharm_gc_c_113
_atom_site_anharm_gc_c_122
_atom_site_anharm_gc_c_123
_atom_site_anharm_gc_c_133
_atom_site_anharm_gc_c_222
_atom_site_anharm_gc_c_223
_atom_site_anharm_gc_c_233
_atom_site_anharm_gc_c_333
Br1_1 0.00000047(9) 0.00000036(5) -0.00000025(3) -0.00000072(5) 0.00000018(2) -0.00000003(2) 0.00000123(10) -0.00000028(3) 0.00000001(2) -0.00000009(2)
Br1_2 -0.00000075(10) -0.00000024(6) 0.00000004(3) 0.00000114(6) 0.00000022(2) 0.00000003(2) 0.00000089(13) 0.00000062(4) 0.00000006(2) 0.00000011(3)

loop_
_atom_site_anharm_gc_d_label
_atom_site_anharm_gc_d_1111
_atom_site_anharm_gc_d_1112
_atom_site_anharm_gc_d_1113
_atom_site_anharm_gc_d_1122
_atom_site_anharm_gc_d_1123
_atom_site_anharm_gc_d_1133
_atom_site_anharm_gc_d_1222
_atom_site_anharm_gc_d_1223
_atom_site_anharm_gc_d_1233
_atom_site_anharm_gc_d_1333
_atom_site_anharm_gc_d_2222
_atom_site_anharm_gc_d_2223
_atom_site_anharm_gc_d_2233
_atom_site_anharm_gc_d_2333
_atom_site_anharm_gc_d_3333
Br1_1 0.000000064(10) -0.000000029(5) -0.000000007(3) 0.000000038(4) -0.0000000001(17) 0.0000000091(16) -0.000000043(5) 0.0000000002(16) -0.0000000040(10) -0.0000000013(13) 0.000000122(10) -0.000000001(3) 0.0000000178(14) -0.0000000008(12) 0.0000000193(18)
Br1_2 0.000000055(10) -0.000000013(5) 0.000000002(3) 0.000000025(4) -0.0000000006(18) 0.0000000059(15) -0.000000017(6) 0.0000000024(19) -0.0000000033(11) 0.0000000019(13) 0.000000104(14) -0.000000006(4) 0.0000000185(17) 0.0000000001(14) 0.0000000159(19)

loop_
_restr_rigu_atom_site_label_1
_restr_rigu_atom_site_label_2
_restr_rigu_target_weight_param
_restr_rigu_u13_diff
_restr_rigu_u23_diff
_restr_rigu_u33_diff
C5_1 C6_1 0.004000 -0.011192 0.003941 0.000680
C5_1 C7_1 0.004000 -0.020661 -0.005495 -0.012088
C5_1 C11_1 0.004000 -0.007104 0.009201 -0.000396
C5_1 C6B_1 0.004000 -0.007931 -0.004336 0.006870
C5_1 C7B_1 0.004000 -0.023898 -0.005020 -0.001294
C5_1 C11B_1 0.004000 -0.001982 0.011847 0.000669
C6_1 C7_1 0.004000 -0.000580 -0.001541 -0.004031
C6_1 C8_1 0.004000 -0.019528 -0.007211 -0.013816
C6_1 C10_1 0.004000 0.003874 0.009282 0.002012
C6_1 C11_1 0.004000 0.003673 0.005904 0.004415
C6_1 C6B_1 0.004000 -0.000182 -0.000237 -0.000158
C7_1 C8_1 0.004000 -0.005708 0.004752 -0.002569
C7_1 C9_1 0.004000 0.005545 0.014093 -0.008992
C7_1 C11_1 0.004000 0.001722 0.015639 -0.002079
C8_1 C9_1 0.004000 0.001473 0.005454 0.003305
C8_1 C10_1 0.004000 -0.006179 0.022262 -0.004053
C9_1 C10_1 0.004000 -0.004313 0.005326 -0.011244
C9_1 C11_1 0.004000 -0.013814 0.011735 0.003751
C10_1 C11_1 0.004000 -0.006132 0.005829 -0.004157
C6B_1 C7B_1 0.004000 -0.001883 -0.007862 0.008016
C6B_1 C8B_1 0.004000 -0.024570 -0.012441 -0.014613
C6B_1 C10B_1 0.004000 -0.004629 0.019210 -0.009432
C6B_1 C11B_1 0.004000 -0.009029 0.008131 -0.004433
C7B_1 C8B_1 0.004000 -0.005612 -0.003062 -0.003721
C7B_1 C9B_1 0.004000 0.009890 0.006396 -0.007589
C7B_1 C11B_1 0.004000 -0.000356 0.019169 -0.009059
C8B_1 C9B_1 0.004000 0.001324 0.002190 0.009389
C8B_1 C10B_1 0.004000 -0.007885 0.013432 0.014325
C9B_1 C10B_1 0.004000 -0.005558 0.003482 0.009223
C9B_1 C11B_1 0.004000 -0.016946 0.017299 0.013155
C10B_1 C11B_1 0.004000 -0.003102 -0.000602 -0.002837
C5_2 C6_2 0.004000 -0.006661 -0.005487 -0.000342
C5_2 C7_2 0.004000 -0.008581 -0.004122 -0.007265
C5_2 C11_2 0.004000 -0.001343 -0.021547 -0.009634
C5_2 C6B_2 0.004000 0.003077 -0.008895 0.007023
C5_2 C7B_2 0.004000 -0.006739 -0.006691 -0.002244
C5_2 C11B_2 0.004000 -0.018716 -0.015663 0.008312
C6_2 C7_2 0.004000 -0.009550 -0.005666 0.008064
C6_2 C8_2 0.004000 -0.016045 0.001857 0.000872
C6_2 C10_2 0.004000 0.005041 -0.035702 -0.019957
C6_2 C11_2 0.004000 -0.003720 -0.001693 -0.005214
C6_2 C6B_2 0.004000 -0.002095 0.000326 0.000632
C7_2 C8_2 0.004000 0.009450 -0.010351 0.006274
C7_2 C9_2 0.004000 0.009521 -0.034392 -0.013564
C7_2 C11_2 0.004000 -0.026098 0.002434 -0.001486
C8_2 C9_2 0.004000 -0.011596 -0.007088 0.006474
C8_2 C10_2 0.004000 -0.041532 0.004114 -0.003498
C9_2 C10_2 0.004000 -0.011145 0.008056 -0.005167
C9_2 C11_2 0.004000 -0.022942 -0.008456 0.015145
C10_2 C11_2 0.004000 -0.002728 0.006178 -0.000231
C6B_2 C7B_2 0.004000 -0.010741 -0.002222 -0.002648
C6B_2 C8B_2 0.004000 -0.029953 -0.000517 -0.021847
C6B_2 C10B_2 0.004000 -0.018063 -0.026977 -0.017292
C6B_2 C11B_2 0.004000 -0.016580 -0.005575 0.015831
C7B_2 C8B_2 0.004000 -0.008909 0.000474 0.004582
C7B_2 C9B_2 0.004000 -0.008309 -0.035328 -0.005484
C7B_2 C11B_2 0.004000 -0.039921 -0.021602 0.013178
C8B_2 C9B_2 0.004000 -0.012032 -0.002617 -0.000972
C8B_2 C10B_2 0.004000 -0.036630 -0.010800 -0.001834
C9B_2 C10B_2 0.004000 -0.016408 -0.008651 -0.016789
C9B_2 C11B_2 0.004000 -0.016454 -0.011974 0.005203
C10B_2 C11B_2 0.004000 0.001827 0.005996 0.011435
